data_4083677
loop_
_publ_author_name
'Pi, Chengfu'
'Zhang, Zhengxing'
'Pang, Zhen'
'Zhang, Jie'
'Luo, Jun'
'Chen, Zhenxia'
'Weng, Linhong'
'Zhou, Xigeng'

_publ_section_title
;
 Multiple N&#x2212;H Bond Activation:&#x00A0; Synthesis and Reactivity of
 Functionalized Primary Amido Ytterbium Complexes
;
_journal_issue 8
_journal_name_full Organometallics
_journal_page_first 1934
_journal_paper_doi 10.1021/om061094+
_journal_volume 26
_journal_year 2007
_chemical_formula_sum 'C17 H19 N2 Yb'
_chemical_formula_weight 424.38
_chemical_name_systematic
; 
 ? 
;
_space_group_IT_number 19
_symmetry_cell_setting orthorhombic
_symmetry_space_group_name_Hall 'P 2ac 2ab'
_symmetry_space_group_name_H-M 'P 21 21 21'
_atom_sites_solution_hydrogens geom
_atom_sites_solution_primary direct
_atom_sites_solution_secondary difmap
_audit_creation_method SHELXL-97
_cell_angle_alpha 90.00
_cell_angle_beta 90.00
_cell_angle_gamma 90.00
_cell_formula_units_Z 4
_cell_length_a 8.743(3)
_cell_length_b 11.184(3)
_cell_length_c 15.741(5)
_cell_measurement_reflns_used 958
_cell_measurement_temperature 293(2)
_cell_measurement_theta_max 27.076
_cell_measurement_theta_min 3.165
_cell_volume 1539.2(8)
_computing_cell_refinement 'Bruker SMART'
_computing_data_collection 'Bruker SMART'
_computing_data_reduction 'Bruker SHELXTL'
_computing_molecular_graphics 'Bruker SHELXTL'
_computing_publication_material 'Bruker SHELXTL'
_computing_structure_refinement 'SHELXL-97 (Sheldrick, 1997)'
_computing_structure_solution 'SHELXS-97 (Sheldrick, 1990)'
_diffrn_ambient_temperature 293(2)
_diffrn_measured_fraction_theta_full 0.997
_diffrn_measured_fraction_theta_max 0.997
_diffrn_measurement_device_type 'CCD area detector'
_diffrn_measurement_method 'phi and omega scans'
_diffrn_radiation_monochromator graphite
_diffrn_radiation_source 'fine-focus sealed tube'
_diffrn_radiation_type MoK\a
_diffrn_radiation_wavelength 0.71073
_diffrn_reflns_av_R_equivalents 0.0331
_diffrn_reflns_av_sigmaI/netI 0.0312
_diffrn_reflns_limit_h_max 10
_diffrn_reflns_limit_h_min -10
_diffrn_reflns_limit_k_max 13
_diffrn_reflns_limit_k_min -13
_diffrn_reflns_limit_l_max 19
_diffrn_reflns_limit_l_min -13
_diffrn_reflns_number 7041
_diffrn_reflns_theta_full 26.00
_diffrn_reflns_theta_max 26.00
_diffrn_reflns_theta_min 2.23
_diffrn_standards_decay_% 6.05
_exptl_absorpt_coefficient_mu 6.067
_exptl_absorpt_correction_T_max 0.7513
_exptl_absorpt_correction_T_min 0.3766
_exptl_absorpt_correction_type multi-scan
_exptl_absorpt_process_details sadabs
_exptl_crystal_density_diffrn 1.831
_exptl_crystal_density_method 'not measured'
_exptl_crystal_F_000 820
_exptl_crystal_size_max 0.20
_exptl_crystal_size_mid 0.10
_exptl_crystal_size_min 0.05
_refine_diff_density_max 1.148
_refine_diff_density_min -1.610
_refine_diff_density_rms 0.146
_refine_ls_abs_structure_details 'Flack H D (1983), Acta Cryst. A39, 876-881'
_refine_ls_abs_structure_Flack -0.014(19)
_refine_ls_extinction_method none
_refine_ls_goodness_of_fit_ref 1.041
_refine_ls_hydrogen_treatment constr
_refine_ls_matrix_type full
_refine_ls_number_parameters 181
_refine_ls_number_reflns 2983
_refine_ls_number_restraints 0
_refine_ls_restrained_S_all 1.041
_refine_ls_R_factor_all 0.0274
_refine_ls_R_factor_gt 0.0264
_refine_ls_shift/su_max 0.002
_refine_ls_shift/su_mean 0.000
_refine_ls_structure_factor_coef Fsqd
_refine_ls_weighting_details 'calc w=1/[\s^2^(Fo^2^)+(0.0441P)^2^+0.0000P] where P=(Fo^2^+2Fc^2^)/3'
_refine_ls_weighting_scheme calc
_refine_ls_wR_factor_gt 0.0636
_refine_ls_wR_factor_ref 0.0640
_reflns_number_gt 2899
_reflns_number_total 2983
_reflns_threshold_expression >2sigma(I)
_cod_data_source_file om061094%2Bsi20061201_100935.cif
_cod_data_source_block f60517c
_cod_depositor_comments
;
The following automatic conversions were performed:

'_symmetry_cell_setting' value 'Orthorhombic' changed to
'orthorhombic' according to
/usr/data/users/saulius/automatic-downloads/retrospective/ACS/lib/dictionaries/cif_core.dic
dictionary named 'cif_core.dic' version 2.4.2 from 2011-04-26.

Automatic conversion script
Id: cif_fix_values 2281 2013-09-26 08:29:07Z andrius 
;
_cod_original_cell_volume 1539.1(8)
_cod_original_sg_symbol_H-M P2(1)2(1)2(1)
_cod_database_code 4083677

loop_
_symmetry_equiv_pos_as_xyz
'x, y, z'
'-x+1/2, -y, z+1/2'
'-x, y+1/2, -z+1/2'
'x+1/2, -y+1/2, -z'

loop_
_atom_site_label
_atom_site_type_symbol
_atom_site_fract_x
_atom_site_fract_y
_atom_site_fract_z
_atom_site_U_iso_or_equiv
_atom_site_adp_type
_atom_site_occupancy
_atom_site_symmetry_multiplicity
_atom_site_calc_flag
_atom_site_refinement_flags
Yb1 Yb 0.91024(2) -0.041688(18) 0.909446(13) 0.03448(8) Uani 1 1 d .
C1 C 0.7864(10) -0.1336(9) 1.0443(5) 0.078(2) Uani 1 1 d .
H1A H 0.8309 -0.1337 1.1014 0.094 Uiso 1 1 calc R
C2 C 0.6781(9) -0.0520(8) 1.0136(6) 0.077(2) Uani 1 1 d .
H2A H 0.6356 0.0156 1.0455 0.092 Uiso 1 1 calc R
C3 C 0.6223(7) -0.0956(8) 0.9371(6) 0.071(2) Uani 1 1 d .
H3A H 0.5348 -0.0630 0.9058 0.085 Uiso 1 1 calc R
C4 C 0.6935(8) -0.2021(6) 0.9201(5) 0.0603(16) Uani 1 1 d .
H4A H 0.6645 -0.2579 0.8749 0.072 Uiso 1 1 calc R
C5 C 0.7945(9) -0.2270(7) 0.9856(6) 0.067(2) Uani 1 1 d .
H5A H 0.8468 -0.3034 0.9946 0.081 Uiso 1 1 calc R
C6 C 0.9284(9) -0.1456(7) 0.7612(4) 0.071(2) Uani 1 1 d .
H6A H 0.8493 -0.1950 0.7345 0.085 Uiso 1 1 calc R
C7 C 1.0525(10) -0.1871(6) 0.8093(5) 0.069(2) Uani 1 1 d .
H7A H 1.0751 -0.2711 0.8215 0.082 Uiso 1 1 calc R
C8 C 1.1515(9) -0.0921(8) 0.8220(5) 0.071(2) Uani 1 1 d .
H8A H 1.2557 -0.0981 0.8445 0.085 Uiso 1 1 calc R
C9 C 1.0898(10) 0.0070(6) 0.7821(5) 0.067(2) Uani 1 1 d .
H9A H 1.1432 0.0832 0.7740 0.081 Uiso 1 1 calc R
C10 C 0.9551(10) -0.0221(6) 0.7457(4) 0.0625(18) Uani 1 1 d .
H10A H 0.8962 0.0287 0.7069 0.075 Uiso 1 1 calc R
C11 C 1.0363(6) 0.1184(5) 1.0595(3) 0.0381(11) Uani 1 1 d .
C12 C 1.0706(7) 0.1111(6) 1.1474(4) 0.0501(14) Uani 1 1 d .
H12A H 1.1253 0.0458 1.1677 0.060 Uiso 1 1 calc R
C13 C 1.0249(7) 0.1981(7) 1.2027(4) 0.0575(17) Uani 1 1 d .
H13A H 1.0483 0.1903 1.2601 0.069 Uiso 1 1 calc R
C14 C 0.9452(7) 0.2968(7) 1.1756(4) 0.0558(16) Uani 1 1 d .
H14A H 0.9146 0.3552 1.2141 0.067 Uiso 1 1 calc R
C15 C 0.9112(6) 0.3079(5) 1.0907(4) 0.0460(11) Uani 1 1 d .
H15A H 0.8558 0.3739 1.0722 0.055 Uiso 1 1 calc R
C16 C 0.9578(6) 0.2230(5) 1.0322(3) 0.0374(11) Uani 1 1 d .
C17 C 0.9365(7) 0.2453(5) 0.9381(3) 0.0415(12) Uani 1 1 d .
H17A H 0.9003 0.3265 0.9301 0.050 Uiso 1 1 calc R
H17B H 1.0351 0.2386 0.9103 0.050 Uiso 1 1 calc R
N1 N 1.0775(5) 0.0319(4) 1.0018(3) 0.0450(10) Uani 1 1 d .
H1B H 1.1700 0.0058 1.0015 0.054 Uiso 1 1 calc R
N2 N 0.8273(5) 0.1616(4) 0.8962(3) 0.0431(11) Uani 1 1 d .
H2C H 0.8192 0.1805 0.8408 0.052 Uiso 1 1 calc R
H2D H 0.7343 0.1696 0.9201 0.052 Uiso 1 1 calc R

loop_
_atom_site_aniso_label
_atom_site_aniso_U_11
_atom_site_aniso_U_22
_atom_site_aniso_U_33
_atom_site_aniso_U_23
_atom_site_aniso_U_13
_atom_site_aniso_U_12
Yb1 0.03920(12) 0.03003(11) 0.03421(12) -0.00077(9) 0.00383(9) -0.00073(9)
C1 0.083(5) 0.105(7) 0.047(4) 0.023(5) 0.012(4) -0.031(5)
C2 0.084(5) 0.064(5) 0.083(5) -0.003(5) 0.048(4) -0.007(5)
C3 0.040(3) 0.076(5) 0.097(6) 0.017(4) 0.004(3) -0.010(3)
C4 0.062(4) 0.051(3) 0.068(4) 0.008(3) -0.002(3) -0.022(3)
C5 0.063(4) 0.048(4) 0.090(5) 0.029(4) 0.010(4) -0.007(3)
C6 0.084(5) 0.080(5) 0.049(4) -0.041(4) 0.006(4) -0.018(4)
C7 0.104(6) 0.043(4) 0.059(4) -0.007(3) 0.021(4) 0.025(4)
C8 0.053(4) 0.099(6) 0.061(4) -0.019(4) 0.019(3) 0.011(4)
C9 0.089(5) 0.055(4) 0.058(4) 0.000(3) 0.036(4) -0.015(4)
C10 0.094(5) 0.058(4) 0.036(3) 0.005(3) 0.005(3) 0.020(4)
C11 0.037(2) 0.039(3) 0.039(3) 0.006(2) -0.002(2) -0.001(2)
C12 0.046(3) 0.059(4) 0.045(3) 0.011(3) -0.006(2) -0.004(3)
C13 0.051(3) 0.090(5) 0.031(3) -0.005(3) -0.001(2) -0.002(4)
C14 0.053(4) 0.073(4) 0.041(3) -0.015(3) 0.004(3) 0.000(3)
C15 0.042(3) 0.041(3) 0.055(3) -0.004(3) 0.004(3) 0.002(2)
C16 0.036(2) 0.036(3) 0.040(3) 0.003(2) -0.004(2) -0.002(2)
C17 0.057(3) 0.030(2) 0.037(3) 0.004(2) -0.006(2) -0.003(2)
N1 0.040(2) 0.041(3) 0.053(3) -0.001(2) -0.008(2) 0.001(3)
N2 0.041(2) 0.038(2) 0.050(3) 0.002(2) -0.011(2) 0.0020(18)

loop_
_atom_type_symbol
_atom_type_description
_atom_type_scat_dispersion_real
_atom_type_scat_dispersion_imag
_atom_type_scat_source
C C 0.0033 0.0016 'International Tables Vol C Tables 4.2.6.8 and 6.1.1.4'
H H 0.0000 0.0000 'International Tables Vol C Tables 4.2.6.8 and 6.1.1.4'
N N 0.0061 0.0033 'International Tables Vol C Tables 4.2.6.8 and 6.1.1.4'
Yb Yb -0.3850 5.5486 'International Tables Vol C Tables 4.2.6.8 and 6.1.1.4'

loop_
_geom_angle_atom_site_label_1
_geom_angle_atom_site_label_2
_geom_angle_atom_site_label_3
_geom_angle
N1 Yb1 N2 84.51(16)
N1 Yb1 C8 83.8(2)
N2 Yb1 C8 114.1(2)
N1 Yb1 C7 108.4(2)
N2 Yb1 C7 133.6(2)
C8 Yb1 C7 31.1(3)
N1 Yb1 C1 83.5(2)
N2 Yb1 C1 108.7(3)
C8 Yb1 C1 133.7(3)
C7 Yb1 C1 116.8(3)
N1 Yb1 C5 104.5(2)
N2 Yb1 C5 132.8(2)
C8 Yb1 C5 113.0(3)
C7 Yb1 C5 88.1(3)
C1 Yb1 C5 31.2(3)
N1 Yb1 C9 91.7(2)
N2 Yb1 C9 85.2(2)
C8 Yb1 C9 31.0(3)
C7 Yb1 C9 51.1(2)
C1 Yb1 C9 164.6(3)
C5 Yb1 C9 139.2(3)
N1 Yb1 C6 135.2(2)
N2 Yb1 C6 111.3(2)
C8 Yb1 C6 51.4(3)
C7 Yb1 C6 31.3(2)
C1 Yb1 C6 125.5(3)
C5 Yb1 C6 94.7(3)
C9 Yb1 C6 50.8(2)
N1 Yb1 C2 96.7(3)
N2 Yb1 C2 82.0(2)
C8 Yb1 C2 163.8(3)
C7 Yb1 C2 136.8(3)
C1 Yb1 C2 31.2(3)
C5 Yb1 C2 51.1(3)
C9 Yb1 C2 164.0(3)
C6 Yb1 C2 126.1(3)
N1 Yb1 C4 133.6(2)
N2 Yb1 C4 115.9(2)
C8 Yb1 C4 118.4(3)
C7 Yb1 C4 87.5(3)
C1 Yb1 C4 51.2(2)
C5 Yb1 C4 30.8(2)
C9 Yb1 C4 129.0(2)
C6 Yb1 C4 78.2(2)
C2 Yb1 C4 50.7(3)
N1 Yb1 C10 121.0(2)
N2 Yb1 C10 83.12(19)
C8 Yb1 C10 51.0(3)
C7 Yb1 C10 51.6(2)
C1 Yb1 C10 154.4(3)
C5 Yb1 C10 125.4(3)
C9 Yb1 C10 30.0(2)
C6 Yb1 C10 31.6(2)
C2 Yb1 C10 137.6(3)
C4 Yb1 C10 103.2(2)
N1 Yb1 C3 127.4(2)
N2 Yb1 C3 86.7(2)
C8 Yb1 C3 145.3(3)
C7 Yb1 C3 114.7(3)
C1 Yb1 C3 51.2(3)
C5 Yb1 C3 50.7(2)
C9 Yb1 C3 138.9(3)
C6 Yb1 C3 96.0(3)
C2 Yb1 C3 30.7(3)
C4 Yb1 C3 30.3(2)
C10 Yb1 C3 109.1(3)
C5 C1 C2 107.1(7)
C5 C1 Yb1 74.6(4)
C2 C1 Yb1 75.1(4)
C3 C2 C1 107.9(7)
C3 C2 Yb1 75.2(4)
C1 C2 Yb1 73.7(4)
C4 C3 C2 108.4(7)
C4 C3 Yb1 74.4(4)
C2 C3 Yb1 74.1(4)
C3 C4 C5 108.5(7)
C3 C4 Yb1 75.2(4)
C5 C4 Yb1 74.0(4)
C4 C5 C1 108.1(7)
C4 C5 Yb1 75.2(4)
C1 C5 Yb1 74.2(4)
C7 C6 C10 106.7(7)
C7 C6 Yb1 73.2(3)
C10 C6 Yb1 74.4(3)
C8 C7 C6 107.9(7)
C8 C7 Yb1 74.3(4)
C6 C7 Yb1 75.5(4)
C9 C8 C7 107.7(7)
C9 C8 Yb1 75.4(4)
C7 C8 Yb1 74.6(4)
C10 C9 C8 109.9(7)
C10 C9 Yb1 75.6(4)
C8 C9 Yb1 73.7(4)
C9 C10 C6 107.7(6)
C9 C10 Yb1 74.4(4)
C6 C10 Yb1 74.0(4)
N1 C11 C12 123.3(5)
N1 C11 C16 120.4(5)
C12 C11 C16 116.3(5)
C13 C12 C11 121.3(6)
C12 C13 C14 121.5(6)
C15 C14 C13 118.9(6)
C14 C15 C16 121.4(6)
C15 C16 C11 120.4(5)
C15 C16 C17 120.2(5)
C11 C16 C17 119.3(5)
N2 C17 C16 114.1(4)
C11 N1 Yb1 121.4(4)
C17 N2 Yb1 111.3(3)

loop_
_geom_bond_atom_site_label_1
_geom_bond_atom_site_label_2
_geom_bond_distance
Yb1 N1 2.220(5)
Yb1 N2 2.395(5)
Yb1 C8 2.581(7)
Yb1 C7 2.584(6)
Yb1 C1 2.595(6)
Yb1 C5 2.599(6)
Yb1 C9 2.603(6)
Yb1 C6 2.612(6)
Yb1 C2 2.612(6)
Yb1 C4 2.615(6)
Yb1 C10 2.617(6)
Yb1 C3 2.625(6)
C1 C5 1.396(12)
C1 C2 1.400(12)
C2 C3 1.388(12)
C3 C4 1.371(11)
C4 C5 1.386(10)
C6 C7 1.402(11)
C6 C10 1.422(11)
C7 C8 1.385(12)
C8 C9 1.383(11)
C9 C10 1.349(11)
C11 N1 1.374(7)
C11 C12 1.418(8)
C11 C16 1.423(7)
C12 C13 1.365(10)
C13 C14 1.374(10)
C14 C15 1.374(8)
C15 C16 1.384(8)
C16 C17 1.513(7)
C17 N2 1.491(7)
